data_7017751
loop_
_publ_author_name
'Klingele, Julia'
'Kaase, Dominic'
'Klingele, Marco H.'
'Lach, Jochen'

_publ_section_title
;
 Synthesis and mononuclear complexes of the bis-bidentate ligand
 2,5-di(2-pyridyl)-1,3,4-thiadiazole (dptd): spin crossover in
 [Fe(II)(dptd)2(NCSe)2] and [Fe(II)(dptd)2(NCBH3)2]&#x00B7;H2O.
;
_journal_issue 4
_journal_name_full 'Dalton transactions (Cambridge, England : 2003)'
_journal_page_first 1397
_journal_page_last 1406
_journal_paper_doi 10.1039/c1dt11396h
_journal_volume 41
_journal_year 2012
_chemical_formula_moiety
;
(C24 H20 N8 O2 S2 Co), (C12 H8 N4 S), 2(O4 Cl), 0.5(H2 O)
;
_chemical_formula_sum 'C36 H29 Cl2 Co N12 O10.5 S3'
_chemical_formula_weight 1023.72
_chemical_name_systematic
;
?
;
_space_group_IT_number 2
_symmetry_cell_setting triclinic
_symmetry_space_group_name_Hall '-P 1'
_symmetry_space_group_name_H-M 'P -1'
_atom_sites_solution_hydrogens geom
_atom_sites_solution_primary direct
_atom_sites_solution_secondary difmap
_audit_creation_method SHELXL-97
_cell_angle_alpha 72.5700(10)
_cell_angle_beta 80.8430(10)
_cell_angle_gamma 69.0500(10)
_cell_formula_units_Z 1
_cell_length_a 9.8710(2)
_cell_length_b 10.6978(2)
_cell_length_c 10.8596(2)
_cell_measurement_reflns_used 4664
_cell_measurement_temperature 100(2)
_cell_measurement_theta_max 27.48
_cell_measurement_theta_min 1.97
_cell_volume 1020.03(3)
_computing_data_collection 'Bruker APEX2'
_computing_structure_refinement 'SHELXL-97 (Sheldrick, 1997)'
_computing_structure_solution 'SHELXS-97 (Sheldrick, 1990)'
_diffrn_ambient_temperature 100(2)
_diffrn_measured_fraction_theta_full 0.998
_diffrn_measured_fraction_theta_max 0.998
_diffrn_measurement_device_type 'Bruker APEX2 CCD area detector'
_diffrn_measurement_method 'f\ and \w scans'
_diffrn_radiation_monochromator 'multilayer mirror optics'
_diffrn_radiation_source 'microfused sealed tube'
_diffrn_radiation_type MoK\a
_diffrn_radiation_wavelength 0.71073
_diffrn_reflns_av_R_equivalents 0.0247
_diffrn_reflns_av_sigmaI/netI 0.0203
_diffrn_reflns_limit_h_max 12
_diffrn_reflns_limit_h_min -12
_diffrn_reflns_limit_k_max 13
_diffrn_reflns_limit_k_min -13
_diffrn_reflns_limit_l_max 14
_diffrn_reflns_limit_l_min -14
_diffrn_reflns_number 19417
_diffrn_reflns_theta_full 27.48
_diffrn_reflns_theta_max 27.48
_diffrn_reflns_theta_min 1.97
_exptl_absorpt_coefficient_mu 0.781
_exptl_absorpt_correction_T_max 0.8786
_exptl_absorpt_correction_T_min 0.8594
_exptl_absorpt_correction_type multi-scan
_exptl_absorpt_process_details '(<i>SADABS</i>; Sheldrick, 1996)'
_exptl_crystal_colour yellow
_exptl_crystal_density_diffrn 1.667
_exptl_crystal_density_method 'not measured'
_exptl_crystal_description block
_exptl_crystal_F_000 522
_exptl_crystal_size_max 0.20
_exptl_crystal_size_mid 0.19
_exptl_crystal_size_min 0.17
_refine_diff_density_max 1.499
_refine_diff_density_min -0.864
_refine_diff_density_rms 0.095
_refine_ls_extinction_method none
_refine_ls_goodness_of_fit_ref 1.040
_refine_ls_hydrogen_treatment mixed
_refine_ls_matrix_type full
_refine_ls_number_parameters 434
_refine_ls_number_reflns 4664
_refine_ls_number_restraints 71
_refine_ls_restrained_S_all 1.269
_refine_ls_R_factor_all 0.0609
_refine_ls_R_factor_gt 0.0552
_refine_ls_shift/su_max 0.002
_refine_ls_shift/su_mean 0.000
_refine_ls_structure_factor_coef Fsqd
_refine_ls_weighting_details 'calc w=1/[\s^2^(Fo^2^)+(0.0673P)^2^+2.9393P] where P=(Fo^2^+2Fc^2^)/3'
_refine_ls_weighting_scheme calc
_refine_ls_wR_factor_gt 0.1425
_refine_ls_wR_factor_ref 0.1470
_reflns_number_gt 4181
_reflns_number_total 4664
_reflns_threshold_expression >2sigma(I)
_cod_data_source_file c1dt11396h.txt
_cod_data_source_block jmk291_2
_cod_depositor_comments
;
The following automatic conversions were performed:
'__diffrn_radiation_source' tag replaced with
'_diffrn_radiation_source'.

Automatic conversion script
Id: cif_correct_tags 1440 2010-10-19 06:21:57Z saulius 
;
_cod_original_sg_symbol_H-M P-1
_cod_original_formula_sum 'C36 H29 Cl2 Co N12 O10.50 S3'
_cod_database_code 7017751

loop_
_symmetry_equiv_pos_as_xyz
'x, y, z'
'-x, -y, -z'

loop_
_atom_site_label
_atom_site_type_symbol
_atom_site_fract_x
_atom_site_fract_y
_atom_site_fract_z
_atom_site_U_iso_or_equiv
_atom_site_adp_type
_atom_site_occupancy
_atom_site_symmetry_multiplicity
_atom_site_calc_flag
_atom_site_refinement_flags
_atom_site_disorder_assembly
_atom_site_disorder_group
Co1 Co 0.0000 0.0000 0.0000 0.01645(18) Uani 1 2 d SD . .
N1 N -0.1407(3) 0.0114(3) 0.1709(3) 0.0221(6) Uani 1 1 d . . .
N2 N 0.0892(4) 0.0922(3) 0.0983(3) 0.0243(6) Uani 1 1 d . . .
N3 N 0.2046(3) 0.1383(3) 0.0695(3) 0.0192(6) Uani 1 1 d . . .
N4 N 0.3454(4) 0.2753(4) 0.2638(3) 0.0310(7) Uani 1 1 d . . .
S1 S 0.10473(10) 0.17037(10) 0.29304(9) 0.0245(2) Uani 1 1 d . . .
C1 C -0.2563(4) -0.0305(4) 0.2014(4) 0.0251(8) Uani 1 1 d . . .
H1 H -0.2847 -0.0636 0.1410 0.030 Uiso 1 1 calc R . .
C2 C -0.3371(4) -0.0278(4) 0.3181(4) 0.0292(8) Uani 1 1 d . . .
H2 H -0.4184 -0.0597 0.3375 0.035 Uiso 1 1 calc R . .
C3 C -0.2975(5) 0.0219(5) 0.4056(4) 0.0302(8) Uani 1 1 d . . .
H3 H -0.3516 0.0249 0.4859 0.036 Uiso 1 1 calc R . .
C4 C -0.1785(4) 0.0675(4) 0.3753(4) 0.0258(8) Uani 1 1 d . . .
H4 H -0.1498 0.1029 0.4336 0.031 Uiso 1 1 calc R . .
C5 C -0.1023(4) 0.0598(4) 0.2576(3) 0.0210(7) Uani 1 1 d . . .
C6 C 0.0244(4) 0.1027(4) 0.2121(4) 0.0238(7) Uani 1 1 d . . .
C7 C 0.2274(4) 0.1825(4) 0.1598(4) 0.0235(7) Uani 1 1 d . . .
C8 C 0.3439(4) 0.2397(4) 0.1549(4) 0.0243(8) Uani 1 1 d . . .
C9 C 0.4364(5) 0.2589(4) 0.0478(4) 0.0302(8) Uani 1 1 d . . .
H9 H 0.4299 0.2323 -0.0265 0.036 Uiso 1 1 calc R . .
C10 C 0.5378(5) 0.3169(5) 0.0506(4) 0.0350(9) Uani 1 1 d . . .
H10 H 0.6027 0.3327 -0.0224 0.042 Uiso 1 1 calc R . .
C11 C 0.5450(5) 0.3518(5) 0.1591(5) 0.0382(10) Uani 1 1 d . . .
H11 H 0.6160 0.3914 0.1629 0.046 Uiso 1 1 calc R . .
C12 C 0.4496(5) 0.3300(5) 0.2634(4) 0.0378(10) Uani 1 1 d . . .
H12 H 0.4571 0.3544 0.3386 0.045 Uiso 1 1 calc R . .
O51 O 0.1290(3) -0.1970(3) 0.0969(3) 0.0242(6) Uani 1 1 d D . .
H51A H 0.099(4) -0.267(3) 0.112(4) 0.029 Uiso 1 1 d D . .
H51B H 0.171(4) -0.206(3) 0.166(3) 0.029 Uiso 1 1 d D . .
Cl1 Cl 0.3889(6) -0.2325(7) 0.3109(5) 0.0185(11) Uani 0.369(14) 1 d PD A 1
O1 O 0.2161(14) -0.188(2) 0.3180(12) 0.036(4) Uani 0.369(14) 1 d PD A 1
O2 O 0.4392(10) -0.3694(10) 0.2751(10) 0.018(2) Uani 0.369(14) 1 d PDU A 1
O3 O 0.3930(10) -0.3113(11) 0.4734(8) 0.031(2) Uani 0.369(14) 1 d PD A 1
O4 O 0.4469(13) -0.1357(14) 0.2166(11) 0.039(3) Uani 0.369(14) 1 d PD A 1
Cl2 Cl 0.3507(8) -0.2413(4) 0.3436(7) 0.0441(12) Uani 0.631(14) 1 d PD A 2
O5 O 0.2068(13) -0.1920(14) 0.3520(15) 0.088(5) Uani 0.631(14) 1 d PD A 2
O6 O 0.4019(16) -0.3411(13) 0.2794(10) 0.095(4) Uani 0.631(14) 1 d PD A 2
O7 O 0.4321(8) -0.2548(9) 0.4393(7) 0.050(2) Uani 0.631(14) 1 d PD A 2
O8 O 0.4022(14) -0.1278(10) 0.2587(16) 0.154(8) Uani 0.631(14) 1 d PD A 2
S101 S -0.0667(2) 0.44949(19) 0.0034(3) 0.0212(4) Uani 0.50 1 d P . .
N102 N 0.1333(8) 0.5612(7) -0.0718(7) 0.0252(13) Uani 0.50 1 d P . .
N103 N 0.0797(8) 0.5842(7) 0.0478(8) 0.0254(14) Uani 0.50 1 d P . .
N101 N 0.0344(8) 0.3699(8) -0.2465(8) 0.0228(15) Uani 0.50 1 d PD B 1
C101 C 0.0651(9) 0.3337(8) -0.3579(7) 0.0265(16) Uani 0.50 1 d PD B 1
H101 H 0.0162 0.2781 -0.3728 0.032 Uiso 0.50 1 calc PR B 1
C102 C 0.1650(16) 0.3734(14) -0.4530(13) 0.026(3) Uani 0.50 1 d PD B 1
H102 H 0.1859 0.3446 -0.5306 0.032 Uiso 0.50 1 calc PR B 1
C103 C 0.231(4) 0.455(3) -0.430(2) 0.042(6) Uani 0.50 1 d PD B 1
H103 H 0.2994 0.4839 -0.4942 0.050 Uiso 0.50 1 calc PR B 1
C104 C 0.2034(9) 0.4961(9) -0.3200(9) 0.0267(16) Uani 0.50 1 d PD B 1
H104 H 0.2521 0.5513 -0.3040 0.032 Uiso 0.50 1 calc PR B 1
C105 C 0.100(4) 0.454(4) -0.231(3) 0.017(5) Uani 0.50 1 d PD B 1
C106 C 0.0669(12) 0.4911(11) -0.1053(12) 0.020(2) Uani 0.50 1 d P . 1
C107 C 0.0242(13) 0.4673(12) -0.0980(13) 0.024(2) Uani 0.50 1 d P . 2
N104 N 0.1950(8) 0.5348(10) -0.2608(9) 0.0417(19) Uani 0.50 1 d PD C 2
C108 C 0.104(4) 0.461(4) -0.223(3) 0.029(7) Uani 0.50 1 d PD C 2
C109 C 0.0722(14) 0.3943(10) -0.3021(11) 0.037(2) Uani 0.50 1 d PD C 2
H109 H 0.0023 0.3478 -0.2749 0.044 Uiso 0.50 1 calc PR C 2
C110 C 0.147(2) 0.3992(19) -0.4228(15) 0.049(5) Uani 0.50 1 d PD C 2
H110 H 0.1318 0.3528 -0.4787 0.058 Uiso 0.50 1 calc PR C 2
C111 C 0.245(3) 0.473(3) -0.460(2) 0.031(4) Uani 0.50 1 d PD C 2
H111 H 0.2995 0.4743 -0.5408 0.038 Uiso 0.50 1 calc PR C 2
C112 C 0.2611(12) 0.5441(14) -0.3787(11) 0.051(3) Uani 0.50 1 d PD C 2
H112 H 0.3210 0.6009 -0.4076 0.062 Uiso 0.50 1 calc PR C 2
O100 O -0.4042(8) -0.1266(8) 0.0878(7) 0.0046(14) Uani 0.25 1 d PDU . .
H10A H -0.354(13) -0.136(11) 0.011(7) 0.006 Uiso 0.25 1 d PD . .
H10B H -0.413(14) -0.038(6) 0.083(11) 0.006 Uiso 0.25 1 d PD . .

loop_
_atom_site_aniso_label
_atom_site_aniso_U_11
_atom_site_aniso_U_22
_atom_site_aniso_U_33
_atom_site_aniso_U_23
_atom_site_aniso_U_13
_atom_site_aniso_U_12
Co1 0.0219(3) 0.0157(3) 0.0160(3) -0.0054(2) -0.0016(2) -0.0100(2)
N1 0.0230(15) 0.0228(15) 0.0209(14) -0.0063(12) -0.0016(12) -0.0074(12)
N2 0.0305(17) 0.0224(15) 0.0230(15) -0.0062(12) -0.0029(13) -0.0116(13)
N3 0.0201(14) 0.0163(13) 0.0248(15) -0.0062(11) -0.0045(11) -0.0082(11)
N4 0.0294(17) 0.0383(19) 0.0288(17) -0.0120(15) 0.0017(14) -0.0141(15)
S1 0.0280(5) 0.0259(5) 0.0237(5) -0.0094(4) -0.0032(3) -0.0106(4)
C1 0.0252(18) 0.0268(18) 0.0274(19) -0.0109(15) -0.0017(15) -0.0103(15)
C2 0.0257(19) 0.034(2) 0.034(2) -0.0136(17) 0.0040(16) -0.0157(16)
C3 0.032(2) 0.038(2) 0.0266(19) -0.0136(17) 0.0057(16) -0.0175(17)
C4 0.0288(19) 0.0302(19) 0.0231(18) -0.0111(15) 0.0005(14) -0.0127(15)
C5 0.0207(17) 0.0205(16) 0.0216(17) -0.0058(13) -0.0018(13) -0.0062(13)
C6 0.0290(19) 0.0213(17) 0.0235(17) -0.0064(14) -0.0052(14) -0.0091(14)
C7 0.0260(18) 0.0191(16) 0.0245(18) -0.0048(14) -0.0054(14) -0.0055(14)
C8 0.0269(18) 0.0183(16) 0.0294(19) -0.0021(14) -0.0133(15) -0.0081(14)
C9 0.037(2) 0.0243(19) 0.0266(19) -0.0087(15) -0.0002(16) -0.0066(16)
C10 0.030(2) 0.036(2) 0.036(2) -0.0098(18) 0.0040(17) -0.0095(17)
C11 0.030(2) 0.041(2) 0.048(3) -0.006(2) -0.0069(19) -0.0188(19)
C12 0.049(3) 0.043(2) 0.033(2) -0.0192(19) -0.0075(19) -0.020(2)
O51 0.0308(14) 0.0179(12) 0.0272(13) -0.0044(10) -0.0116(11) -0.0090(10)
Cl1 0.0166(18) 0.022(2) 0.0192(18) -0.0113(15) -0.0031(12) -0.0041(11)
O1 0.032(6) 0.057(8) 0.011(4) -0.020(4) -0.009(4) 0.007(5)
O2 0.019(2) 0.016(2) 0.018(2) -0.0058(13) -0.0007(12) -0.0033(13)
O3 0.030(5) 0.042(5) 0.028(4) 0.001(4) -0.010(3) -0.025(4)
O4 0.030(6) 0.048(7) 0.051(6) -0.027(5) 0.008(4) -0.020(5)
Cl2 0.060(3) 0.0241(10) 0.055(3) -0.0006(14) -0.038(2) -0.0155(16)
O5 0.097(9) 0.044(5) 0.128(12) -0.005(7) -0.094(8) -0.007(6)
O6 0.159(12) 0.106(8) 0.073(6) -0.077(6) 0.051(7) -0.084(8)
O7 0.041(4) 0.066(5) 0.048(4) -0.036(4) -0.023(3) 0.001(3)
O8 0.067(8) 0.027(4) 0.35(2) 0.043(8) -0.097(10) -0.034(5)
S101 0.0212(9) 0.0175(8) 0.0275(11) -0.0068(8) -0.0032(9) -0.0076(7)
N102 0.032(4) 0.019(3) 0.027(4) -0.004(3) -0.007(3) -0.011(3)
N103 0.033(4) 0.019(3) 0.026(4) -0.004(3) -0.006(3) -0.010(3)
N101 0.027(4) 0.019(3) 0.023(4) 0.001(3) -0.005(3) -0.012(3)
C101 0.036(4) 0.023(4) 0.027(4) -0.006(3) -0.009(3) -0.014(3)
C102 0.033(5) 0.025(6) 0.018(6) -0.005(4) 0.005(4) -0.009(5)
C103 0.034(8) 0.054(10) 0.040(11) -0.014(9) 0.017(8) -0.026(6)
C104 0.028(4) 0.025(4) 0.032(4) -0.007(4) -0.001(4) -0.016(3)
C105 0.016(8) 0.021(9) 0.017(7) -0.006(6) 0.000(6) -0.008(6)
C106 0.023(6) 0.010(4) 0.028(4) -0.002(3) -0.008(4) -0.006(3)
C107 0.031(6) 0.014(5) 0.031(5) -0.008(4) -0.014(5) -0.005(4)
N104 0.028(4) 0.059(5) 0.049(5) -0.025(5) 0.007(4) -0.022(4)
C108 0.031(11) 0.019(9) 0.036(12) -0.007(7) -0.017(8) -0.002(7)
C109 0.057(7) 0.022(5) 0.031(5) 0.000(4) -0.008(5) -0.016(4)
C110 0.069(10) 0.043(8) 0.027(7) -0.024(5) -0.003(6) 0.000(7)
C111 0.025(8) 0.037(8) 0.032(9) -0.017(8) 0.008(7) -0.007(6)
C112 0.042(6) 0.069(7) 0.049(6) -0.022(6) 0.009(5) -0.025(6)
O100 0.0047(17) 0.0050(17) 0.0053(17) -0.0023(12) -0.0004(11) -0.0021(12)

loop_
_atom_type_symbol
_atom_type_description
_atom_type_scat_dispersion_real
_atom_type_scat_dispersion_imag
_atom_type_scat_source
C C 0.0033 0.0016 'International Tables Vol C Tables 4.2.6.8 and 6.1.1.4'
H H 0.0000 0.0000 'International Tables Vol C Tables 4.2.6.8 and 6.1.1.4'
N N 0.0061 0.0033 'International Tables Vol C Tables 4.2.6.8 and 6.1.1.4'
O O 0.0106 0.0060 'International Tables Vol C Tables 4.2.6.8 and 6.1.1.4'
S S 0.1246 0.1234 'International Tables Vol C Tables 4.2.6.8 and 6.1.1.4'
Cl Cl 0.1484 0.1585 'International Tables Vol C Tables 4.2.6.8 and 6.1.1.4'
Co Co 0.3494 0.9721 'International Tables Vol C Tables 4.2.6.8 and 6.1.1.4'

loop_
_geom_angle_atom_site_label_1
_geom_angle_atom_site_label_2
_geom_angle_atom_site_label_3
_geom_angle
_geom_angle_site_symmetry_1
_geom_angle_site_symmetry_3
O51 Co1 O51 180.0 . 2
O51 Co1 N2 89.38(11) . 2
O51 Co1 N2 90.62(11) 2 2
O51 Co1 N2 90.62(11) . .
O51 Co1 N2 89.38(11) 2 .
N2 Co1 N2 180.0 2 .
O51 Co1 N1 90.53(11) . 2
O51 Co1 N1 89.47(11) 2 2
N2 Co1 N1 76.67(12) 2 2
N2 Co1 N1 103.32(12) . 2
O51 Co1 N1 89.47(11) . .
O51 Co1 N1 90.53(11) 2 .
N2 Co1 N1 103.33(12) 2 .
N2 Co1 N1 76.68(12) . .
N1 Co1 N1 180.0 2 .
C1 N1 C5 118.1(3) . .
C1 N1 Co1 125.9(3) . .
C5 N1 Co1 115.9(2) . .
C6 N2 N3 113.1(3) . .
C6 N2 Co1 114.4(3) . .
N3 N2 Co1 132.5(2) . .
C7 N3 N2 113.0(3) . .
C8 N4 C12 115.2(4) . .
C6 S1 C7 86.90(18) . .
N1 C1 C2 122.6(4) . .
C3 C2 C1 118.9(4) . .
C2 C3 C4 119.5(4) . .
C3 C4 C5 118.1(4) . .
N1 C5 C4 122.8(3) . .
N1 C5 C6 112.4(3) . .
C4 C5 C6 124.7(3) . .
N2 C6 C5 120.4(3) . .
N2 C6 S1 113.3(3) . .
C5 C6 S1 126.3(3) . .
N3 C7 C8 125.1(4) . .
N3 C7 S1 113.7(3) . .
C8 C7 S1 121.2(3) . .
N4 C8 C9 124.5(4) . .
N4 C8 C7 112.9(4) . .
C9 C8 C7 122.6(4) . .
C10 C9 C8 118.4(4) . .
C11 C10 C9 119.1(4) . .
C10 C11 C12 119.9(4) . .
N4 C12 C11 122.9(4) . .
O4 Cl1 O2 109.9(6) . .
O4 Cl1 O1 114.2(9) . .
O2 Cl1 O1 103.6(8) . .
O4 Cl1 O3 139.1(8) . .
O2 Cl1 O3 93.1(6) . .
O1 Cl1 O3 91.2(6) . .
O5 Cl2 O6 112.4(7) . .
O5 Cl2 O7 122.3(7) . .
O6 Cl2 O7 116.0(7) . .
O5 Cl2 O8 107.2(7) . .
O6 Cl2 O8 103.2(8) . .
O7 Cl2 O8 90.5(8) . .
N103 S101 N102 107.2(7) 2_565 2_565
N103 S101 C107 71.4(7) 2_565 .
N102 S101 C107 177.6(7) 2_565 .
N103 S101 C106 170.3(7) 2_565 2_565
N102 S101 C106 63.4(6) 2_565 2_565
C107 S101 C106 117.9(4) . 2_565
N103 S101 C106 85.9(7) 2_565 .
N102 S101 C106 166.8(6) 2_565 .
C106 S101 C106 103.5(6) 2_565 .
N103 S101 C107 172.2(7) 2_565 2_565
N102 S101 C107 80.4(6) 2_565 2_565
C107 S101 C107 101.0(6) . 2_565
C106 S101 C107 86.5(3) . 2_565
N103 S101 S101 131.1(6) 2_565 2_565
N102 S101 S101 121.6(5) 2_565 2_565
C107 S101 S101 59.7(5) . 2_565
C106 S101 S101 58.2(5) 2_565 2_565
C106 S101 S101 45.2(4) . 2_565
S101 N102 C106 77.8(7) 2_565 .
C106 N102 N103 111.1(8) . .
S101 N102 C107 69.7(6) 2_565 .
N103 N102 C107 103.0(8) . .
S101 N103 C107 73.4(8) 2_565 2_565
C107 N103 N102 112.8(9) 2_565 .
S101 N103 C106 68.5(7) 2_565 2_565
N102 N103 C106 108.0(8) . 2_565
C101 N101 C105 116.8(12) . .
N101 C101 C102 123.3(8) . .
C103 C102 C101 117.2(13) . .
C102 C103 C104 122.2(19) . .
C103 C104 C105 116.7(14) . .
N101 C105 C104 123.7(17) . .
N101 C105 C106 116.3(13) . .
C104 C105 C106 119.8(15) . .
N102 C106 C105 123.0(11) . .
S101 C106 C105 161.7(10) 2_565 .
N102 C106 S101 115.4(9) . .
S101 C106 S101 76.5(6) 2_565 .
C105 C106 S101 121.5(9) . .
N102 C106 N103 140.9(10) . 2_565
S101 C106 N103 102.1(8) 2_565 2_565
C105 C106 N103 96.0(9) . 2_565
N103 C107 C108 126.6(12) 2_565 .
S101 C107 C108 161.9(12) . .
N103 C107 S101 114.3(9) 2_565 2_565
S101 C107 S101 79.0(6) . 2_565
C108 C107 S101 119.1(11) . 2_565
N103 C107 N102 144.2(10) 2_565 .
S101 C107 N102 108.9(8) . .
C108 C107 N102 89.1(11) . .
C112 N104 C108 119.1(16) . .
N104 C108 C109 123(2) . .
N104 C108 C107 115.9(18) . .
C109 C108 C107 120.6(16) . .
C110 C109 C108 117.3(14) . .
C111 C110 C109 119.3(14) . .
C112 C111 C110 119.2(16) . .
N104 C112 C111 121.8(14) . .

loop_
_geom_bond_atom_site_label_1
_geom_bond_atom_site_label_2
_geom_bond_distance
_geom_bond_site_symmetry_2
Co1 O51 2.085(3) .
Co1 O51 2.085(3) 2
Co1 N2 2.106(3) 2
Co1 N2 2.106(3) .
Co1 N1 2.140(3) 2
Co1 N1 2.141(3) .
N1 C1 1.331(5) .
N1 C5 1.358(5) .
N2 C6 1.315(5) .
N2 N3 1.355(4) .
N3 C7 1.288(5) .
N4 C8 1.351(5) .
N4 C12 1.352(6) .
S1 C6 1.714(4) .
S1 C7 1.738(4) .
C1 C2 1.388(6) .
C2 C3 1.382(6) .
C3 C4 1.385(5) .
C4 C5 1.385(5) .
C5 C6 1.449(5) .
C7 C8 1.471(5) .
C8 C9 1.371(6) .
C9 C10 1.361(6) .
C10 C11 1.358(7) .
C11 C12 1.372(7) .
Cl1 O4 1.433(12) .
Cl1 O2 1.517(11) .
Cl1 O1 1.594(13) .
Cl1 O3 1.713(10) .
Cl2 O5 1.325(12) .
Cl2 O6 1.352(9) .
Cl2 O7 1.356(6) .
Cl2 O8 1.485(10) .
S101 N103 0.795(8) 2_565
S101 N102 0.918(8) 2_565
S101 C107 1.318(14) .
S101 C106 1.431(13) 2_565
S101 C106 1.715(12) .
S101 C107 1.726(12) 2_565
S101 S101 1.962(4) 2_565
N102 S101 0.918(8) 2_565
N102 C106 1.310(12) .
N102 N103 1.381(10) .
N102 C107 1.814(13) .
N103 S101 0.795(8) 2_565
N103 C107 1.304(14) 2_565
N103 C106 1.838(12) 2_565
N101 C101 1.336(10) .
N101 C105 1.336(19) .
C101 C102 1.390(13) .
C102 C103 1.353(18) .
C103 C104 1.354(17) .
C104 C105 1.391(16) .
C105 C106 1.49(3) .
C106 S101 1.432(13) 2_565
C106 N103 1.838(12) 2_565
C107 N103 1.304(14) 2_565
C107 C108 1.46(3) .
C107 S101 1.726(12) 2_565
N104 C112 1.334(13) .
N104 C108 1.34(2) .
C108 C109 1.40(2) .
C109 C110 1.395(15) .
C110 C111 1.39(2) .
C111 C112 1.390(18) .

loop_
_geom_torsion_atom_site_label_1
_geom_torsion_atom_site_label_2
_geom_torsion_atom_site_label_3
_geom_torsion_atom_site_label_4
_geom_torsion
_geom_torsion_site_symmetry_1
_geom_torsion_site_symmetry_4
O51 Co1 N1 C1 -89.8(3) . .
O51 Co1 N1 C1 90.2(3) 2 .
N2 Co1 N1 C1 -0.6(3) 2 .
N2 Co1 N1 C1 179.4(3) . .
O51 Co1 N1 C5 86.7(3) . .
O51 Co1 N1 C5 -93.3(3) 2 .
N2 Co1 N1 C5 176.0(2) 2 .
N2 Co1 N1 C5 -4.0(2) . .
O51 Co1 N2 C6 -85.6(3) . .
O51 Co1 N2 C6 94.4(3) 2 .
N1 Co1 N2 C6 -176.2(3) 2 .
N1 Co1 N2 C6 3.8(3) . .
O51 Co1 N2 N3 91.4(3) . .
O51 Co1 N2 N3 -88.6(3) 2 .
N1 Co1 N2 N3 0.7(3) 2 .
N1 Co1 N2 N3 -179.3(3) . .
C6 N2 N3 C7 0.2(4) . .
Co1 N2 N3 C7 -176.8(3) . .
C5 N1 C1 C2 -0.7(6) . .
Co1 N1 C1 C2 175.8(3) . .
N1 C1 C2 C3 0.9(6) . .
C1 C2 C3 C4 -0.2(6) . .
C2 C3 C4 C5 -0.6(6) . .
C1 N1 C5 C4 -0.2(5) . .
Co1 N1 C5 C4 -177.0(3) . .
C1 N1 C5 C6 -179.6(3) . .
Co1 N1 C5 C6 3.6(4) . .
C3 C4 C5 N1 0.8(6) . .
C3 C4 C5 C6 -179.8(4) . .
N3 N2 C6 C5 179.2(3) . .
Co1 N2 C6 C5 -3.2(4) . .
N3 N2 C6 S1 -0.5(4) . .
Co1 N2 C6 S1 177.05(17) . .
N1 C5 C6 N2 -0.2(5) . .
C4 C5 C6 N2 -179.6(4) . .
N1 C5 C6 S1 179.5(3) . .
C4 C5 C6 S1 0.1(6) . .
C7 S1 C6 N2 0.5(3) . .
C7 S1 C6 C5 -179.2(3) . .
N2 N3 C7 C8 -179.4(3) . .
N2 N3 C7 S1 0.2(4) . .
C6 S1 C7 N3 -0.4(3) . .
C6 S1 C7 C8 179.2(3) . .
C12 N4 C8 C9 -1.7(6) . .
C12 N4 C8 C7 -179.2(4) . .
N3 C7 C8 N4 -178.5(3) . .
S1 C7 C8 N4 1.9(5) . .
N3 C7 C8 C9 3.9(6) . .
S1 C7 C8 C9 -175.7(3) . .
N4 C8 C9 C10 0.4(6) . .
C7 C8 C9 C10 177.8(4) . .
C8 C9 C10 C11 0.8(6) . .
C9 C10 C11 C12 -0.8(7) . .
C8 N4 C12 C11 1.7(7) . .
C10 C11 C12 N4 -0.6(7) . .
C106 N102 N103 S101 -2.9(8) . 2_565
C107 N102 N103 S101 -1.8(7) . 2_565
S101 N102 N103 C107 2.1(7) 2_565 2_565
C106 N102 N103 C107 -0.7(9) . 2_565
C107 N102 N103 C107 0.3(11) . 2_565
S101 N102 N103 C106 1.3(6) 2_565 2_565
C106 N102 N103 C106 -1.6(11) . 2_565
C107 N102 N103 C106 -0.5(6) . 2_565
C105 N101 C101 C102 3(3) . .
N101 C101 C102 C103 -1(3) . .
C101 C102 C103 C104 0(4) . .
C102 C103 C104 C105 -2(5) . .
C101 N101 C105 C104 -4(5) . .
C101 N101 C105 C106 -179(2) . .
C103 C104 C105 N101 4(5) . .
C103 C104 C105 C106 178(3) . .
N103 N102 C106 S101 1.6(4) . 2_565
C107 N102 C106 S101 -6(6) . 2_565
S101 N102 C106 C105 177(2) 2_565 .
N103 N102 C106 C105 179(2) . .
C107 N102 C106 C105 171(7) . .
S101 N102 C106 S101 -0.8(8) 2_565 .
N103 N102 C106 S101 0.9(10) . .
C107 N102 C106 S101 -7(5) . .
S101 N102 C106 N103 0.8(13) 2_565 2_565
N103 N102 C106 N103 2.4(17) . 2_565
C107 N102 C106 N103 -5(5) . 2_565
N101 C105 C106 N102 173(2) . .
C104 C105 C106 N102 -1(4) . .
N101 C105 C106 S101 179(3) . 2_565
C104 C105 C106 S101 5(9) . 2_565
N101 C105 C106 S101 -9(4) . .
C104 C105 C106 S101 176(2) . .
N101 C105 C106 N103 -9(3) . 2_565
C104 C105 C106 N103 176(3) . 2_565
N103 S101 C106 N102 177.7(10) 2_565 .
N102 S101 C106 N102 3(3) 2_565 .
C107 S101 C106 N102 175(4) . .
C106 S101 C106 N102 0.5(5) 2_565 .
C107 S101 C106 N102 -0.6(11) 2_565 .
S101 S101 C106 N102 0.5(5) 2_565 .
N103 S101 C106 S101 177.3(7) 2_565 2_565
N102 S101 C106 S101 3(3) 2_565 2_565
C107 S101 C106 S101 174(4) . 2_565
C106 S101 C106 S101 0.0 2_565 2_565
C107 S101 C106 S101 -1.1(7) 2_565 2_565
N103 S101 C106 C105 0(2) 2_565 .
N102 S101 C106 C105 -175(3) 2_565 .
C107 S101 C106 C105 -3(3) . .
C106 S101 C106 C105 -177(2) 2_565 .
C107 S101 C106 C105 -178(2) 2_565 .
S101 S101 C106 C105 -177(2) 2_565 .
N102 S101 C106 N103 -174(3) 2_565 2_565
C107 S101 C106 N103 -3(3) . 2_565
C106 S101 C106 N103 -177.3(7) 2_565 2_565
C107 S101 C106 N103 -178.3(6) 2_565 2_565
S101 S101 C106 N103 -177.3(7) 2_565 2_565
C106 S101 C107 N103 -176.8(8) 2_565 2_565
C106 S101 C107 N103 177(3) . 2_565
C107 S101 C107 N103 -178.4(7) 2_565 2_565
S101 S101 C107 N103 -178.4(7) 2_565 2_565
N103 S101 C107 C108 -4(7) 2_565 .
C106 S101 C107 C108 179(6) 2_565 .
C106 S101 C107 C108 173(9) . .
C107 S101 C107 C108 177(7) 2_565 .
S101 S101 C107 C108 177(7) 2_565 .
N103 S101 C107 S101 178.4(7) 2_565 2_565
C106 S101 C107 S101 1.6(10) 2_565 2_565
C106 S101 C107 S101 -5(3) . 2_565
C107 S101 C107 S101 0.0 2_565 2_565
N103 S101 C107 N102 179.5(9) 2_565 .
C106 S101 C107 N102 2.6(13) 2_565 .
C106 S101 C107 N102 -3(3) . .
C107 S101 C107 N102 1.1(4) 2_565 .
S101 S101 C107 N102 1.1(4) 2_565 .
S101 N102 C107 N103 -1.6(15) 2_565 2_565
C106 N102 C107 N103 172(7) . 2_565
N103 N102 C107 N103 -0.5(18) . 2_565
S101 N102 C107 S101 -2.1(7) 2_565 .
C106 N102 C107 S101 172(6) . .
N103 N102 C107 S101 -1.1(9) . .
S101 N102 C107 C108 179(2) 2_565 .
C106 N102 C107 C108 -7(6) . .
N103 N102 C107 C108 -179.9(19) . .
C106 N102 C107 S101 174(6) . 2_565
N103 N102 C107 S101 1.1(4) . 2_565
C112 N104 C108 C109 -2(5) . .
C112 N104 C108 C107 -174(2) . .
N103 C107 C108 N104 173(2) 2_565 .
S101 C107 C108 N104 176(4) . .
S101 C107 C108 N104 -7(4) 2_565 .
N102 C107 C108 N104 -8(3) . .
N103 C107 C108 C109 0(5) 2_565 .
S101 C107 C108 C109 3(10) . .
S101 C107 C108 C109 -180(2) 2_565 .
N102 C107 C108 C109 180(3) . .
N104 C108 C109 C110 4(5) . .
C107 C108 C109 C110 176(3) . .
C108 C109 C110 C111 -2(3) . .
C109 C110 C111 C112 -2(4) . .
C108 N104 C112 C111 -4(3) . .
C110 C111 C112 N104 6(3) . .
